data_4089044
loop_
_publ_author_name
'Rottsch\"afer, Dennis'
'Sch\"urmann, Christian J.'
'Lamm, Jan-Hendrik'
'Paesch, Alexander N.'
'Neumann, Beate'
'Ghadwal, Rajendra S.'

_publ_section_title
;
 Abnormal-NHC Palladium(II) Complexes: Rational Synthesis, Structural
 Elucidation, and Catalytic Activity
;
_journal_issue 19
_journal_name_full Organometallics
_journal_page_first 3421
_journal_paper_doi 10.1021/acs.organomet.6b00662
_journal_volume 35
_journal_year 2016
_chemical_formula_moiety 'C38 H45 Cl0.15 I1.85 N3 Pd'
_chemical_formula_sum 'C38 H45 Cl0.15 I1.85 N3 Pd'
_chemical_formula_weight 890.61
_space_group_crystal_system triclinic
_space_group_IT_number 2
_space_group_name_Hall '-P 1'
_space_group_name_H-M_alt 'P -1'
_atom_sites_solution_hydrogens geom
_atom_sites_solution_primary direct
_audit_creation_date 2015-12-17
_audit_creation_method
;
  Olex2 1.2-ac2
  (compiled 2012.03.27 svn.r2268, GUI svn.r4156)
;
_cell_angle_alpha 101.143(4)
_cell_angle_beta 96.316(4)
_cell_angle_gamma 102.930(3)
_cell_formula_units_Z 2
_cell_length_a 9.2685(3)
_cell_length_b 11.7625(4)
_cell_length_c 18.2798(8)
_cell_measurement_reflns_used 56433
_cell_measurement_temperature 100.01(11)
_cell_measurement_theta_max 30.1070
_cell_measurement_theta_min 1.9120
_cell_volume 1881.10(13)
_computing_cell_refinement 'CrysAlisPro 1.171.38.41 (Rigaku OD, 2015)'
_computing_data_collection 'CrysAlisPro 1.171.38.41 (Rigaku OD, 2015)'
_computing_data_reduction 'CrysAlisPro 1.171.38.41 (Rigaku OD, 2015)'
_computing_molecular_graphics
;
O. V. Dolomanov, L. J. Bourhis, R. J. Gildea, J. A. K. Howard and H. Puschmann,
OLEX2: a complete structure solution, refinement and analysis program.
J. Appl. Cryst. (2009). 42, 339-341.
;
_computing_publication_material
;
O. V. Dolomanov, L. J. Bourhis, R. J. Gildea, J. A. K. Howard and H. Puschmann,
OLEX2: a complete structure solution, refinement and analysis program.
J. Appl. Cryst. (2009). 42, 339-341.
;
_computing_structure_refinement
;
SHELXL, G.M. Sheldrick, Acta Cryst.
(2008). A64, 112-122
;
_computing_structure_solution 'ShelXT (Sheldrick, 2015)'
_diffrn_ambient_environment N~2~
_diffrn_ambient_temperature 100.01(11)
_diffrn_detector 'CCD plate'
_diffrn_detector_area_resol_mean 8.0951
_diffrn_detector_type Eos
_diffrn_measured_fraction_theta_full 0.9999
_diffrn_measured_fraction_theta_max 0.9968
_diffrn_measurement_details
;
List of Runs (angles in degrees, time in seconds):

  # Type    Start    End  Width  t~exp~   \w     \q     \k     \f   Frames
--------------------------------------------------------------------------
  1  \w    -46.00  96.00   1.00    5.03    --   25.04   0.00 120.00  142
  2  \w     -4.00  94.00   1.00    5.03    --   25.04  77.00-180.00   98
  3  \w     -4.00  94.00   1.00    5.03    --   25.04  77.00  60.00   98
  4  \w    -43.00  44.00   1.00    5.03    --   25.04 -57.00  30.00   87
  5  \w      3.00  96.00   1.00    5.03    --   25.04  38.00-180.00   93
  6  \w    -20.00  66.00   1.00    5.03    --   25.04 -99.00 -30.00   86
  7  \w     -4.00  94.00   1.00    5.03    --   25.04  77.00-120.00   98
  8  \w    -20.00  66.00   1.00    5.03    --   25.04 -99.00-120.00   86
  9  \w      7.00  93.00   1.00    5.03    --   25.04  57.00   0.00   86
 10  \w    -46.00  47.00   1.00    5.03    --   25.04 -38.00  90.00   93
 11  \w     -8.00  73.00   1.00    5.03    --   25.04-113.00 117.53   81
 12  \w    -95.00  48.00   1.00    5.03    --  -23.50   0.00 -60.00  143
 13  \w    -95.00  48.00   1.00    5.03    --  -23.50   0.00 -90.00  143
 14  \w    -97.00 -35.00   1.00    5.03    --  -23.50-178.00-120.00   62
 15  \w    -97.00 -35.00   1.00    5.03    --  -23.50-178.00   0.00   62
 16  \w    -95.00  48.00   1.00    5.03    --  -23.50   0.00-180.00  143
 17  \w    -95.00  48.00   1.00    5.03    --  -23.50   0.00-150.00  143
 18  \w    -95.00  48.00   1.00    5.03    --  -23.50   0.00-120.00  143
 19  \w     34.00 100.00   1.00    5.03    --   25.04-178.00-120.00   66
 20  \w      7.00  93.00   1.00    5.03    --   25.04  57.00 120.00   86
 21  \w     -4.00  94.00   1.00    5.03    --   25.04  77.00 -60.00   98
 22  \w    -95.00  31.00   1.00    5.03    --  -23.50   0.00   0.00  126
 23  \w    -95.00  48.00   1.00    5.03    --  -23.50   0.00 -30.00  143
;
_diffrn_measurement_device 'four-circle diffractometer'
_diffrn_measurement_device_type 'SuperNova, Single source at offset, Eos'
_diffrn_measurement_method '\w scans'
_diffrn_orient_matrix_type 'CrysAlisPro convention (1999,Acta A55,543-557)'
_diffrn_orient_matrix_UB_11 0.0787877000
_diffrn_orient_matrix_UB_12 0.0217131000
_diffrn_orient_matrix_UB_13 0.0033322000
_diffrn_orient_matrix_UB_21 0.0084386000
_diffrn_orient_matrix_UB_22 -0.0036949000
_diffrn_orient_matrix_UB_23 0.0384278000
_diffrn_orient_matrix_UB_31 0.0069140000
_diffrn_orient_matrix_UB_32 -0.0595293000
_diffrn_orient_matrix_UB_33 -0.0107871000
_diffrn_radiation_monochromator mirror
_diffrn_radiation_probe x-ray
_diffrn_radiation_type 'Mo K\a'
_diffrn_radiation_wavelength 0.71073
_diffrn_reflns_av_R_equivalents 0.0359
_diffrn_reflns_av_unetI/netI 0.0183
_diffrn_reflns_Laue_measured_fraction_full 0.996
_diffrn_reflns_Laue_measured_fraction_max 0.998
_diffrn_reflns_limit_h_max 13
_diffrn_reflns_limit_h_min -13
_diffrn_reflns_limit_k_max 16
_diffrn_reflns_limit_k_min -16
_diffrn_reflns_limit_l_max 25
_diffrn_reflns_limit_l_min -25
_diffrn_reflns_number 110480
_diffrn_reflns_point_group_measured_fraction_full 0.996
_diffrn_reflns_point_group_measured_fraction_max 0.998
_diffrn_reflns_theta_full 25.242
_diffrn_reflns_theta_max 29.999
_diffrn_reflns_theta_min 1.823
_diffrn_source 'micro-focus sealed X-ray tube'
_diffrn_source_type 'SuperNova (Mo) X-ray Source'
_exptl_absorpt_coefficient_mu 2.053
_exptl_absorpt_correction_T_max 0.859
_exptl_absorpt_correction_T_min 0.709
_exptl_absorpt_correction_type gaussian
_exptl_absorpt_process_details
;
CrysAlisPro 1.171.38.41 (Rigaku Oxford Diffraction, 2015)
Numerical absorption correction based on gaussian integration over
			a multifaceted crystal model
Empirical absorption correction using spherical harmonics,
 implemented in SCALE3 ABSPACK scaling algorithm.
;
_exptl_crystal_colour 'clear orange'
_exptl_crystal_colour_lustre clear
_exptl_crystal_colour_primary orange
_exptl_crystal_density_diffrn 1.572
_exptl_crystal_description fragment
_exptl_crystal_F_000 881.5
_exptl_crystal_size_max 0.222
_exptl_crystal_size_mid 0.162
_exptl_crystal_size_min 0.126
_refine_diff_density_max 2.945
_refine_diff_density_min -0.868
_refine_diff_density_rms 0.100
_refine_ls_extinction_method none
_refine_ls_goodness_of_fit_ref 1.106
_refine_ls_hydrogen_treatment constr
_refine_ls_matrix_type full
_refine_ls_number_parameters 409
_refine_ls_number_reflns 10943
_refine_ls_number_restraints 1
_refine_ls_restrained_S_all 1.106
_refine_ls_R_factor_all 0.0307
_refine_ls_R_factor_gt 0.0279
_refine_ls_shift/su_max 0.002
_refine_ls_shift/su_mean 0.000
_refine_ls_structure_factor_coef Fsqd
_refine_ls_weighting_details
;
 w=1/[\s^2^(Fo^2^)+(0.0273P)^2^+3.4228P]
 where P=(Fo^2^+2Fc^2^)/3
;
_refine_ls_weighting_scheme calc
_refine_ls_wR_factor_gt 0.0706
_refine_ls_wR_factor_ref 0.0720
_reflns_Friedel_coverage 0.000
_reflns_number_gt 10194
_reflns_number_total 10943
_reflns_threshold_expression 'I > 2\s(I)'
_cod_data_source_file om6b00662_si_010.cif
_cod_data_source_block compound5
_cod_original_cell_volume 1881.08(14)
_cod_database_code 4089044
_chemical_oxdiff_formula 'C38 H46 I2 N2 Pd'
_reflns_odcompleteness_completeness 99.99
_reflns_odcompleteness_iscentric 1
_reflns_odcompleteness_theta 26.32
_olex2_date_sample_data_collection 2015-12-16
_olex2_submission_special_instructions 'No special instructions were received'
_oxdiff_exptl_absorpt_empirical_details
;
Empirical correction (ABSPACK) includes:
- Absorption correction using spherical harmonics
- Frame scaling
- Detector area scaling
;
_oxdiff_exptl_absorpt_empirical_full_max 1.233
_oxdiff_exptl_absorpt_empirical_full_min 0.801
_shelx_space_group_comment
;
The symmetry employed for this shelxl refinement is uniquely defined
by the following loop, which should always be used as a source of
symmetry information in preference to the above space-group names.
They are only intended as comments.
;
_shelxl_version_number 2013-2

loop_
_space_group_symop_operation_xyz
'x, y, z'
'-x, -y, -z'

loop_
_atom_site_label
_atom_site_type_symbol
_atom_site_fract_x
_atom_site_fract_y
_atom_site_fract_z
_atom_site_U_iso_or_equiv
_atom_site_adp_type
_atom_site_occupancy
_atom_site_site_symmetry_order
_atom_site_calc_flag
_atom_site_refinement_flags_posn
_atom_site_refinement_flags_adp
_atom_site_refinement_flags_occupancy
_atom_site_disorder_assembly
_atom_site_disorder_group
I1 I 0.37307(3) 0.24439(3) 0.95312(2) 0.02341(7) Uani 0.8539(14) 1 d D . P A 1
Cl1 Cl 0.4008(9) 0.2270(7) 0.9466(4) 0.02341(7) Uani 0.1461(14) 1 d . . P A 2
I2 I 0.14166(2) -0.04185(2) 0.69251(2) 0.02153(4) Uani 1 1 d D . . . .
Pd1 Pd 0.28019(2) 0.09488(2) 0.82380(2) 0.01435(4) Uani 1 1 d D . . . .
N1 N 0.5099(2) 0.27720(16) 0.76425(10) 0.0132(3) Uani 1 1 d . . . . .
N2 N 0.3681(2) 0.37497(16) 0.71336(10) 0.0137(3) Uani 1 1 d . . . . .
N3 N 0.1782(2) -0.03200(18) 0.88225(12) 0.0203(4) Uani 1 1 d . . . . .
C1 C 0.3624(2) 0.22537(19) 0.77383(12) 0.0138(4) Uani 1 1 d . . . . .
C2 C 0.5114(2) 0.36746(19) 0.72701(12) 0.0131(4) Uani 1 1 d . . . . .
C3 C 0.2772(2) 0.28839(19) 0.74109(12) 0.0153(4) Uani 1 1 d . . . . .
H3 H 0.1715 0.2749 0.7378 0.018 Uiso 1 1 calc R U . . .
C4 C 0.6480(2) 0.2474(2) 0.78986(12) 0.0146(4) Uani 1 1 d . . . . .
C5 C 0.6801(3) 0.1453(2) 0.74766(13) 0.0191(4) Uani 1 1 d . . . . .
C6 C 0.8232(3) 0.1278(2) 0.76626(15) 0.0239(5) Uani 1 1 d . . . . .
H6 H 0.8490 0.0601 0.7387 0.029 Uiso 1 1 calc R U . . .
C7 C 0.9277(3) 0.2075(2) 0.82421(15) 0.0249(5) Uani 1 1 d . . . . .
H7 H 1.0248 0.1951 0.8352 0.030 Uiso 1 1 calc R U . . .
C8 C 0.8909(3) 0.3049(2) 0.86582(14) 0.0220(5) Uani 1 1 d . . . . .
H8 H 0.9630 0.3580 0.9059 0.026 Uiso 1 1 calc R U . . .
C9 C 0.7496(2) 0.3273(2) 0.85044(12) 0.0155(4) Uani 1 1 d . . . . .
C10 C 0.5699(3) 0.0562(2) 0.68309(15) 0.0265(5) Uani 1 1 d . . . . .
H10 H 0.4701 0.0753 0.6836 0.032 Uiso 1 1 calc R U . . .
C12 C 0.5518(4) -0.0701(3) 0.6934(2) 0.0416(7) Uani 1 1 d . . . . .
H12A H 0.6468 -0.0927 0.6901 0.062 Uiso 1 1 calc R U . . .
H12B H 0.4734 -0.1248 0.6539 0.062 Uiso 1 1 calc R U . . .
H12C H 0.5234 -0.0747 0.7431 0.062 Uiso 1 1 calc R U . . .
C13 C 0.7164(3) 0.4356(2) 0.89904(13) 0.0192(4) Uani 1 1 d . . . . .
H13 H 0.6083 0.4334 0.8851 0.023 Uiso 1 1 calc R U . . .
C14 C 0.8126(3) 0.5534(2) 0.88890(15) 0.0270(5) Uani 1 1 d . . . . .
H14A H 0.9176 0.5618 0.9094 0.040 Uiso 1 1 calc R U . . .
H14B H 0.7781 0.6203 0.9157 0.040 Uiso 1 1 calc R U . . .
H14C H 0.8039 0.5538 0.8350 0.040 Uiso 1 1 calc R U . . .
C15 C 0.7474(3) 0.4344(3) 0.98334(14) 0.0278(5) Uani 1 1 d . . . . .
H15A H 0.6899 0.3586 0.9917 0.042 Uiso 1 1 calc R U . . .
H15B H 0.7173 0.5011 1.0134 0.042 Uiso 1 1 calc R U . . .
H15C H 0.8546 0.4428 0.9985 0.042 Uiso 1 1 calc R U . . .
C16 C 0.6396(2) 0.4427(2) 0.70379(12) 0.0155(4) Uani 1 1 d . . . . .
C17 C 0.6488(3) 0.5651(2) 0.71138(14) 0.0200(4) Uani 1 1 d . . . . .
H17 H 0.5726 0.5977 0.7313 0.024 Uiso 1 1 calc R U . . .
C18 C 0.7679(3) 0.6393(2) 0.69006(15) 0.0236(5) Uani 1 1 d . . . . .
H18 H 0.7731 0.7222 0.6957 0.028 Uiso 1 1 calc R U . . .
C19 C 0.8794(3) 0.5926(2) 0.66053(15) 0.0244(5) Uani 1 1 d . . . . .
H19 H 0.9606 0.6432 0.6456 0.029 Uiso 1 1 calc R U . . .
C20 C 0.8713(3) 0.4714(2) 0.65288(14) 0.0234(5) Uani 1 1 d . . . . .
H20 H 0.9476 0.4393 0.6327 0.028 Uiso 1 1 calc R U . . .
C21 C 0.7527(3) 0.3966(2) 0.67449(13) 0.0190(4) Uani 1 1 d . . . . .
H21 H 0.7487 0.3140 0.6693 0.023 Uiso 1 1 calc R U . . .
C22 C 0.3143(2) 0.45086(19) 0.66914(12) 0.0139(4) Uani 1 1 d . . . . .
C23 C 0.2956(2) 0.5607(2) 0.70691(12) 0.0146(4) Uani 1 1 d . . . . .
C24 C 0.2520(3) 0.6350(2) 0.66247(13) 0.0183(4) Uani 1 1 d . . . . .
H24 H 0.2404 0.7111 0.6860 0.022 Uiso 1 1 calc R U . . .
C25 C 0.2254(3) 0.5986(2) 0.58419(14) 0.0218(5) Uani 1 1 d . . . . .
H25 H 0.1968 0.6506 0.5547 0.026 Uiso 1 1 calc R U . . .
C26 C 0.2401(3) 0.4876(2) 0.54867(13) 0.0233(5) Uani 1 1 d . . . . .
H26 H 0.2189 0.4635 0.4951 0.028 Uiso 1 1 calc R U . . .
C27 C 0.2859(3) 0.4103(2) 0.59065(12) 0.0174(4) Uani 1 1 d . . . . .
C28 C 0.3182(3) 0.5985(2) 0.79257(13) 0.0201(4) Uani 1 1 d . . . . .
H28 H 0.3742 0.5457 0.8138 0.024 Uiso 1 1 calc R U . . .
C29 C 0.4078(3) 0.7288(2) 0.82374(16) 0.0296(5) Uani 1 1 d . . . . .
H29A H 0.5044 0.7413 0.8054 0.044 Uiso 1 1 calc R U . . .
H29B H 0.4252 0.7459 0.8791 0.044 Uiso 1 1 calc R U . . .
H29C H 0.3512 0.7825 0.8066 0.044 Uiso 1 1 calc R U . . .
C30 C 0.1651(3) 0.5802(3) 0.81920(15) 0.0306(6) Uani 1 1 d . . . . .
H30A H 0.1086 0.6318 0.7993 0.046 Uiso 1 1 calc R U . . .
H30B H 0.1797 0.6007 0.8745 0.046 Uiso 1 1 calc R U . . .
H30C H 0.1091 0.4963 0.8008 0.046 Uiso 1 1 calc R U . . .
C31 C 0.3045(3) 0.2899(2) 0.55092(14) 0.0255(5) Uani 1 1 d . . . . .
H31 H 0.3371 0.2488 0.5905 0.031 Uiso 1 1 calc R U . . .
C32 C 0.4273(4) 0.3062(3) 0.50087(17) 0.0381(7) Uani 1 1 d . . . . .
H32A H 0.3971 0.3450 0.4610 0.057 Uiso 1 1 calc R U . . .
H32B H 0.4415 0.2277 0.4780 0.057 Uiso 1 1 calc R U . . .
H32C H 0.5215 0.3561 0.5318 0.057 Uiso 1 1 calc R U . . .
C33 C 0.1562(4) 0.2112(3) 0.5053(2) 0.0445(8) Uani 1 1 d . . . . .
H33A H 0.0820 0.1983 0.5391 0.067 Uiso 1 1 calc R U . . .
H33B H 0.1709 0.1339 0.4804 0.067 Uiso 1 1 calc R U . . .
H33C H 0.1204 0.2507 0.4670 0.067 Uiso 1 1 calc R U . . .
C34 C 0.2593(3) -0.0616(2) 0.93838(14) 0.0249(5) Uani 1 1 d . . . . .
H34 H 0.3657 -0.0366 0.9451 0.030 Uiso 1 1 calc R U . . .
C35 C 0.1925(4) -0.1274(2) 0.98667(15) 0.0296(6) Uani 1 1 d . . . . .
H35 H 0.2522 -0.1482 1.0252 0.035 Uiso 1 1 calc R U . . .
C36 C 0.0391(4) -0.1618(2) 0.97777(15) 0.0303(6) Uani 1 1 d . . . . .
H36 H -0.0088 -0.2050 1.0111 0.036 Uiso 1 1 calc R U . . .
C37 C -0.0461(3) -0.1333(2) 0.91988(16) 0.0288(5) Uani 1 1 d . . . . .
H37 H -0.1525 -0.1571 0.9125 0.035 Uiso 1 1 calc R U . . .
C38 C 0.0281(3) -0.0692(2) 0.87311(15) 0.0241(5) Uani 1 1 d . . . . .
H38 H -0.0297 -0.0508 0.8328 0.029 Uiso 1 1 calc R U . . .
C11 C 0.6159(6) 0.0643(3) 0.60577(19) 0.0588(12) Uani 1 1 d . . . . .
H11A H 0.6142 0.1433 0.5963 0.088 Uiso 1 1 calc R U . . .
H11B H 0.5455 0.0021 0.5663 0.088 Uiso 1 1 calc R U . . .
H11C H 0.7173 0.0528 0.6053 0.088 Uiso 1 1 calc R U . . .

loop_
_atom_site_aniso_label
_atom_site_aniso_U_11
_atom_site_aniso_U_22
_atom_site_aniso_U_33
_atom_site_aniso_U_23
_atom_site_aniso_U_13
_atom_site_aniso_U_12
I1 0.02480(14) 0.02245(13) 0.01804(10) 0.00119(8) 0.00618(8) -0.00259(8)
Cl1 0.02480(14) 0.02245(13) 0.01804(10) 0.00119(8) 0.00618(8) -0.00259(8)
I2 0.02347(8) 0.01693(8) 0.02148(8) 0.00080(5) -0.00071(5) 0.00466(6)
Pd1 0.01494(8) 0.01242(8) 0.01662(8) 0.00584(6) 0.00208(5) 0.00336(6)
N1 0.0131(8) 0.0111(8) 0.0157(8) 0.0040(6) 0.0005(6) 0.0039(6)
N2 0.0130(8) 0.0142(8) 0.0164(8) 0.0068(7) 0.0021(6) 0.0056(6)
N3 0.0244(10) 0.0162(9) 0.0224(9) 0.0090(8) 0.0048(8) 0.0052(8)
C1 0.0128(9) 0.0129(9) 0.0157(9) 0.0041(7) 0.0018(7) 0.0029(7)
C2 0.0136(9) 0.0110(9) 0.0152(9) 0.0040(7) 0.0013(7) 0.0037(7)
C3 0.0129(9) 0.0144(10) 0.0199(10) 0.0073(8) 0.0024(7) 0.0031(7)
C4 0.0137(9) 0.0162(10) 0.0174(9) 0.0083(8) 0.0023(7) 0.0073(8)
C5 0.0201(10) 0.0186(11) 0.0227(11) 0.0076(9) 0.0054(8) 0.0099(9)
C6 0.0247(12) 0.0248(12) 0.0307(12) 0.0125(10) 0.0098(9) 0.0158(10)
C7 0.0162(10) 0.0326(14) 0.0344(13) 0.0201(11) 0.0064(9) 0.0116(10)
C8 0.0147(10) 0.0289(13) 0.0234(11) 0.0127(10) -0.0014(8) 0.0038(9)
C9 0.0132(9) 0.0174(10) 0.0170(9) 0.0086(8) 0.0012(7) 0.0026(8)
C10 0.0289(13) 0.0192(12) 0.0302(13) -0.0019(10) 0.0037(10) 0.0101(10)
C12 0.0419(17) 0.0238(14) 0.057(2) 0.0104(14) 0.0066(15) 0.0025(12)
C13 0.0199(10) 0.0183(11) 0.0178(10) 0.0040(8) 0.0010(8) 0.0024(8)
C14 0.0315(13) 0.0191(12) 0.0245(12) 0.0037(9) 0.0003(10) -0.0025(10)
C15 0.0294(13) 0.0310(14) 0.0195(11) 0.0045(10) -0.0001(9) 0.0034(11)
C16 0.0131(9) 0.0184(10) 0.0152(9) 0.0061(8) 0.0003(7) 0.0036(8)
C17 0.0161(10) 0.0176(11) 0.0282(12) 0.0089(9) 0.0044(8) 0.0048(8)
C18 0.0181(10) 0.0204(12) 0.0335(13) 0.0145(10) 0.0013(9) 0.0018(9)
C19 0.0146(10) 0.0322(14) 0.0282(12) 0.0170(10) 0.0024(8) 0.0017(9)
C20 0.0163(10) 0.0338(14) 0.0231(11) 0.0099(10) 0.0061(8) 0.0078(9)
C21 0.0179(10) 0.0206(11) 0.0200(10) 0.0058(9) 0.0034(8) 0.0066(8)
C22 0.0120(9) 0.0148(10) 0.0168(9) 0.0077(8) 0.0013(7) 0.0043(7)
C23 0.0128(9) 0.0155(10) 0.0170(9) 0.0063(8) 0.0028(7) 0.0044(7)
C24 0.0180(10) 0.0165(10) 0.0237(11) 0.0089(9) 0.0042(8) 0.0070(8)
C25 0.0218(11) 0.0273(12) 0.0237(11) 0.0170(10) 0.0044(9) 0.0109(9)
C26 0.0268(12) 0.0320(13) 0.0143(10) 0.0089(9) 0.0023(8) 0.0112(10)
C27 0.0186(10) 0.0188(11) 0.0157(9) 0.0043(8) 0.0028(8) 0.0059(8)
C28 0.0243(11) 0.0218(11) 0.0153(10) 0.0039(8) 0.0010(8) 0.0092(9)
C29 0.0350(14) 0.0238(13) 0.0266(12) -0.0021(10) 0.0035(10) 0.0081(11)
C30 0.0297(13) 0.0446(17) 0.0190(11) 0.0089(11) 0.0092(10) 0.0083(12)
C31 0.0347(13) 0.0225(12) 0.0189(11) 0.0000(9) 0.0013(9) 0.0114(10)
C32 0.0496(18) 0.0437(18) 0.0256(13) 0.0016(12) 0.0116(12) 0.0234(15)
C33 0.0474(19) 0.0285(16) 0.0464(19) -0.0054(14) -0.0060(15) 0.0047(14)
C34 0.0307(13) 0.0212(12) 0.0247(12) 0.0084(9) 0.0020(10) 0.0086(10)
C35 0.0466(16) 0.0214(12) 0.0234(12) 0.0102(10) 0.0042(11) 0.0104(11)
C36 0.0489(17) 0.0184(12) 0.0241(12) 0.0091(10) 0.0116(11) 0.0028(11)
C37 0.0313(13) 0.0206(12) 0.0334(14) 0.0089(10) 0.0097(11) -0.0006(10)
C38 0.0251(12) 0.0183(11) 0.0288(12) 0.0095(9) 0.0036(9) 0.0023(9)
C11 0.099(3) 0.0336(18) 0.0265(15) -0.0026(13) 0.0034(18) -0.0088(19)

loop_
_atom_type_symbol
_atom_type_description
_atom_type_scat_dispersion_real
_atom_type_scat_dispersion_imag
_atom_type_scat_source
C C 0.0033 0.0016 'International Tables Vol C Tables 4.2.6.8 and 6.1.1.4'
H H 0.0000 0.0000 'International Tables Vol C Tables 4.2.6.8 and 6.1.1.4'
Cl Cl 0.1484 0.1585 'International Tables Vol C Tables 4.2.6.8 and 6.1.1.4'
I I -0.4742 1.8119 'International Tables Vol C Tables 4.2.6.8 and 6.1.1.4'
N N 0.0061 0.0033 'International Tables Vol C Tables 4.2.6.8 and 6.1.1.4'
Pd Pd -0.9988 1.0072 'International Tables Vol C Tables 4.2.6.8 and 6.1.1.4'

loop_
_exptl_crystal_face_index_h
_exptl_crystal_face_index_k
_exptl_crystal_face_index_l
_exptl_crystal_face_perp_dist
-4 -5 4 0.0528
5 -1 -3 0.0290
0 1 0 0.0708
2 -5 0 0.0842
-2 4 -5 0.0615
-1 0 -5 0.1125
1 -1 5 0.0885
-2 -1 5 0.0541

loop_
_geom_angle_atom_site_label_1
_geom_angle_atom_site_label_2
_geom_angle_atom_site_label_3
_geom_angle
I1 Pd1 I2 169.479(10)
Cl1 Pd1 I2 177.53(18)
N3 Pd1 I1 87.80(6)
N3 Pd1 Cl1 88.3(2)
N3 Pd1 I2 91.83(6)
C1 Pd1 I1 88.90(6)
C1 Pd1 Cl1 89.2(2)
C1 Pd1 I2 90.43(6)
C1 Pd1 N3 173.74(8)
C1 N1 C4 128.40(17)
C2 N1 C1 110.58(17)
C2 N1 C4 121.00(18)
C2 N2 C3 109.06(17)
C2 N2 C22 125.87(18)
C3 N2 C22 124.69(17)
C34 N3 Pd1 120.93(17)
C38 N3 Pd1 120.04(16)
C38 N3 C34 118.1(2)
N1 C1 Pd1 132.02(15)
C3 C1 Pd1 123.80(16)
C3 C1 N1 104.17(18)
N1 C2 C16 128.62(19)
N2 C2 N1 106.52(17)
N2 C2 C16 124.86(18)
N2 C3 H3 125.2
C1 C3 N2 109.67(18)
C1 C3 H3 125.2
C5 C4 N1 117.91(19)
C9 C4 N1 118.88(19)
C9 C4 C5 122.9(2)
C4 C5 C10 123.6(2)
C6 C5 C4 117.1(2)
C6 C5 C10 119.3(2)
C5 C6 H6 119.4
C7 C6 C5 121.2(2)
C7 C6 H6 119.4
C6 C7 H7 120.0
C8 C7 C6 120.1(2)
C8 C7 H7 120.0
C7 C8 H8 119.2
C7 C8 C9 121.6(2)
C9 C8 H8 119.2
C4 C9 C13 124.25(19)
C8 C9 C4 117.0(2)
C8 C9 C13 118.7(2)
C5 C10 H10 107.8
C5 C10 C11 112.3(2)
C12 C10 C5 111.1(2)
C12 C10 H10 107.8
C12 C10 C11 109.7(3)
C11 C10 H10 107.8
C10 C12 H12A 109.5
C10 C12 H12B 109.5
C10 C12 H12C 109.5
H12A C12 H12B 109.5
H12A C12 H12C 109.5
H12B C12 H12C 109.5
C9 C13 H13 108.8
C9 C13 C14 112.3(2)
C9 C13 C15 110.8(2)
C14 C13 H13 108.8
C14 C13 C15 107.1(2)
C15 C13 H13 108.8
C13 C14 H14A 109.5
C13 C14 H14B 109.5
C13 C14 H14C 109.5
H14A C14 H14B 109.5
H14A C14 H14C 109.5
H14B C14 H14C 109.5
C13 C15 H15A 109.5
C13 C15 H15B 109.5
C13 C15 H15C 109.5
H15A C15 H15B 109.5
H15A C15 H15C 109.5
H15B C15 H15C 109.5
C17 C16 C2 118.9(2)
C21 C16 C2 122.3(2)
C21 C16 C17 118.8(2)
C16 C17 H17 119.6
C18 C17 C16 120.8(2)
C18 C17 H17 119.6
C17 C18 H18 119.9
C19 C18 C17 120.1(2)
C19 C18 H18 119.9
C18 C19 H19 120.2
C18 C19 C20 119.5(2)
C20 C19 H19 120.2
C19 C20 H20 119.6
C19 C20 C21 120.7(2)
C21 C20 H20 119.6
C16 C21 H21 119.9
C20 C21 C16 120.1(2)
C20 C21 H21 119.9
C23 C22 N2 118.54(19)
C27 C22 N2 117.60(19)
C27 C22 C23 123.85(19)
C22 C23 C28 122.39(19)
C24 C23 C22 117.1(2)
C24 C23 C28 120.5(2)
C23 C24 H24 119.7
C25 C24 C23 120.6(2)
C25 C24 H24 119.7
C24 C25 H25 119.6
C26 C25 C24 120.8(2)
C26 C25 H25 119.6
C25 C26 H26 119.6
C25 C26 C27 120.9(2)
C27 C26 H26 119.6
C22 C27 C26 116.7(2)
C22 C27 C31 123.0(2)
C26 C27 C31 120.4(2)
C23 C28 H28 108.2
C23 C28 C29 113.4(2)
C23 C28 C30 109.47(19)
C29 C28 H28 108.2
C29 C28 C30 109.4(2)
C30 C28 H28 108.2
C28 C29 H29A 109.5
C28 C29 H29B 109.5
C28 C29 H29C 109.5
H29A C29 H29B 109.5
H29A C29 H29C 109.5
H29B C29 H29C 109.5
C28 C30 H30A 109.5
C28 C30 H30B 109.5
C28 C30 H30C 109.5
H30A C30 H30B 109.5
H30A C30 H30C 109.5
H30B C30 H30C 109.5
C27 C31 H31 107.9
C27 C31 C32 110.8(2)
C27 C31 C33 111.0(2)
C32 C31 H31 107.9
C33 C31 H31 107.9
C33 C31 C32 111.3(3)
C31 C32 H32A 109.5
C31 C32 H32B 109.5
C31 C32 H32C 109.5
H32A C32 H32B 109.5
H32A C32 H32C 109.5
H32B C32 H32C 109.5
C31 C33 H33A 109.5
C31 C33 H33B 109.5
C31 C33 H33C 109.5
H33A C33 H33B 109.5
H33A C33 H33C 109.5
H33B C33 H33C 109.5
N3 C34 H34 118.9
N3 C34 C35 122.2(3)
C35 C34 H34 118.9
C34 C35 H35 120.6
C36 C35 C34 118.9(3)
C36 C35 H35 120.6
C35 C36 H36 120.2
C35 C36 C37 119.7(2)
C37 C36 H36 120.2
C36 C37 H37 120.8
C38 C37 C36 118.3(3)
C38 C37 H37 120.8
N3 C38 C37 122.8(2)
N3 C38 H38 118.6
C37 C38 H38 118.6
C10 C11 H11A 109.5
C10 C11 H11B 109.5
C10 C11 H11C 109.5
H11A C11 H11B 109.5
H11A C11 H11C 109.5
H11B C11 H11C 109.5

loop_
_geom_bond_atom_site_label_1
_geom_bond_atom_site_label_2
_geom_bond_distance
I1 Pd1 2.5865(4)
Cl1 Pd1 2.455(8)
I2 Pd1 2.6269(3)
Pd1 N3 2.114(2)
Pd1 C1 1.986(2)
N1 C1 1.411(3)
N1 C2 1.366(3)
N1 C4 1.453(3)
N2 C2 1.350(3)
N2 C3 1.383(3)
N2 C22 1.445(3)
N3 C34 1.351(3)
N3 C38 1.343(3)
C1 C3 1.364(3)
C2 C16 1.470(3)
C3 H3 0.9500
C4 C5 1.407(3)
C4 C9 1.403(3)
C5 C6 1.402(3)
C5 C10 1.521(4)
C6 H6 0.9500
C6 C7 1.387(4)
C7 H7 0.9500
C7 C8 1.379(4)
C8 H8 0.9500
C8 C9 1.402(3)
C9 C13 1.518(3)
C10 H10 1.0000
C10 C12 1.507(4)
C10 C11 1.535(4)
C12 H12A 0.9800
C12 H12B 0.9800
C12 H12C 0.9800
C13 H13 1.0000
C13 C14 1.528(3)
C13 C15 1.539(3)
C14 H14A 0.9800
C14 H14B 0.9800
C14 H14C 0.9800
C15 H15A 0.9800
C15 H15B 0.9800
C15 H15C 0.9800
C16 C17 1.402(3)
C16 C21 1.395(3)
C17 H17 0.9500
C17 C18 1.388(3)
C18 H18 0.9500
C18 C19 1.386(4)
C19 H19 0.9500
C19 C20 1.390(4)
C20 H20 0.9500
C20 C21 1.392(3)
C21 H21 0.9500
C22 C23 1.400(3)
C22 C27 1.397(3)
C23 C24 1.395(3)
C23 C28 1.520(3)
C24 H24 0.9500
C24 C25 1.389(3)
C25 H25 0.9500
C25 C26 1.384(4)
C26 H26 0.9500
C26 C27 1.403(3)
C27 C31 1.518(3)
C28 H28 1.0000
C28 C29 1.534(4)
C28 C30 1.534(4)
C29 H29A 0.9800
C29 H29B 0.9800
C29 H29C 0.9800
C30 H30A 0.9800
C30 H30B 0.9800
C30 H30C 0.9800
C31 H31 1.0000
C31 C32 1.539(4)
C31 C33 1.524(4)
C32 H32A 0.9800
C32 H32B 0.9800
C32 H32C 0.9800
C33 H33A 0.9800
C33 H33B 0.9800
C33 H33C 0.9800
C34 H34 0.9500
C34 C35 1.390(4)
C35 H35 0.9500
C35 C36 1.371(4)
C36 H36 0.9500
C36 C37 1.389(4)
C37 H37 0.9500
C37 C38 1.385(3)
C38 H38 0.9500
C11 H11A 0.9800
C11 H11B 0.9800
C11 H11C 0.9800

loop_
_exptl_oxdiff_crystal_face_indexfrac_h
_exptl_oxdiff_crystal_face_indexfrac_k
_exptl_oxdiff_crystal_face_indexfrac_l
_exptl_oxdiff_crystal_face_x
_exptl_oxdiff_crystal_face_y
_exptl_oxdiff_crystal_face_z
-3.9972 -4.9947 3.9926 -0.4101 0.1382 0.2266
4.9979 -0.9953 -3.0061 0.3621 -0.0697 0.1262
-0.0002 0.9982 0.0020 0.0217 -0.0036 -0.0594
2.0000 -4.9908 -0.0122 0.0492 0.0349 0.3111
-1.9989 3.9973 -4.9882 -0.0873 -0.2233 -0.1980
-0.9985 0.0046 -4.9973 -0.0952 -0.2005 0.0467
0.9988 -1.0027 4.9952 0.0736 0.2041 0.0127
-1.9995 -1.0028 4.9983 -0.1627 0.1789 -0.0080
